data_7031088
loop_
_publ_author_name
'Zhao, Xiao-Li'
'Mak, Thomas C. W.'

_publ_section_title
;
 Silver cages with encapsulated acetylenediide as building blocks for
 hydrothermal synthesis of supramolecular complexes with n-cyanopyridine
 and pyridine-n-carboxamide (n=3, 4).
;
_journal_issue 20
_journal_name_full 'Dalton transactions (Cambridge, England : 2003)'
_journal_page_first 3212
_journal_page_last 3217
_journal_paper_doi 10.1039/B406711H
_journal_year 2004
_chemical_formula_sum 'C30 H20 Ag10 F24 N4 O22'
_chemical_formula_weight 2323.20
_chemical_name_systematic
;
?
;
_space_group_IT_number 13
_symmetry_cell_setting monoclinic
_symmetry_space_group_name_Hall '-P 2yac'
_symmetry_space_group_name_H-M 'P 1 2/n 1'
_atom_sites_solution_hydrogens geom
_atom_sites_solution_primary direct
_atom_sites_solution_secondary difmap
_audit_creation_method SHELXL-97
_cell_angle_alpha 90.00
_cell_angle_beta 100.7030(10)
_cell_angle_gamma 90.00
_cell_formula_units_Z 2
_cell_length_a 15.7063(8)
_cell_length_b 8.5582(4)
_cell_length_c 20.3643(10)
_cell_measurement_temperature 293(2)
_cell_volume 2689.7(2)
_computing_structure_refinement 'SHELXL-97 (Sheldrick, 1997)'
_computing_structure_solution 'SHELXS-97 (Sheldrick, 1990)'
_diffrn_ambient_temperature 293(2)
_diffrn_measured_fraction_theta_full 0.999
_diffrn_measured_fraction_theta_max 0.999
_diffrn_radiation_monochromator graphite
_diffrn_radiation_source 'fine-focus sealed tube'
_diffrn_radiation_type MoK\a
_diffrn_radiation_wavelength 0.71073
_diffrn_reflns_av_R_equivalents 0.0447
_diffrn_reflns_av_sigmaI/netI 0.0371
_diffrn_reflns_limit_h_max 18
_diffrn_reflns_limit_h_min -11
_diffrn_reflns_limit_k_max 10
_diffrn_reflns_limit_k_min -9
_diffrn_reflns_limit_l_max 24
_diffrn_reflns_limit_l_min -24
_diffrn_reflns_number 14568
_diffrn_reflns_theta_full 25.00
_diffrn_reflns_theta_max 25.00
_diffrn_reflns_theta_min 1.51
_exptl_absorpt_coefficient_mu 3.717
_exptl_absorpt_correction_T_max 1
_exptl_absorpt_correction_T_min 0.632085
_exptl_absorpt_correction_type multi-scan
_exptl_absorpt_process_details sadabs
_exptl_crystal_colour colorless
_exptl_crystal_density_diffrn 2.869
_exptl_crystal_density_method 'not measured'
_exptl_crystal_description block
_exptl_crystal_F_000 2180
_exptl_crystal_size_max 0.46
_exptl_crystal_size_mid 0.26
_exptl_crystal_size_min 0.24
_refine_diff_density_max 1.778
_refine_diff_density_min -1.060
_refine_diff_density_rms 0.194
_refine_ls_extinction_method none
_refine_ls_goodness_of_fit_ref 1.209
_refine_ls_hydrogen_treatment mixed
_refine_ls_matrix_type full
_refine_ls_number_parameters 407
_refine_ls_number_reflns 4741
_refine_ls_number_restraints 0
_refine_ls_restrained_S_all 1.209
_refine_ls_R_factor_all 0.0700
_refine_ls_R_factor_gt 0.0567
_refine_ls_shift/su_max 0.001
_refine_ls_shift/su_mean 0.000
_refine_ls_structure_factor_coef Fsqd
_refine_ls_weighting_details 'calc w=1/[\s^2^(Fo^2^)+(0.0444P)^2^+29.2181P] where P=(Fo^2^+2Fc^2^)/3'
_refine_ls_weighting_scheme calc
_refine_ls_wR_factor_gt 0.1244
_refine_ls_wR_factor_ref 0.1314
_reflns_number_gt 3867
_reflns_number_total 4741
_reflns_threshold_expression >2sigma(I)
_cod_data_source_file b406711h.txt
_cod_data_source_block compound_1
_cod_original_sg_symbol_H-M P2/n
_cod_database_code 7031088

loop_
_symmetry_equiv_pos_as_xyz
'x, y, z'
'-x+1/2, y, -z+1/2'
'-x, -y, -z'
'x-1/2, -y, z-1/2'

loop_
_atom_site_label
_atom_site_type_symbol
_atom_site_fract_x
_atom_site_fract_y
_atom_site_fract_z
_atom_site_U_iso_or_equiv
_atom_site_adp_type
_atom_site_occupancy
_atom_site_symmetry_multiplicity
_atom_site_calc_flag
_atom_site_refinement_flags
Ag1 Ag 0.15850(5) 0.56897(9) 0.73462(4) 0.0356(2) Uani 1 1 d .
Ag2 Ag 0.12757(5) 0.89475(9) 0.66045(4) 0.0350(2) Uani 1 1 d .
Ag3 Ag 0.17064(5) 1.11429(9) 0.77494(4) 0.0339(2) Uani 1 1 d .
Ag4 Ag 0.31498(6) 0.79161(10) 0.65425(4) 0.0387(2) Uani 1 1 d .
Ag5 Ag 0.40986(6) 0.52680(12) 0.42185(5) 0.0514(3) Uani 1 1 d .
C1 C 0.2500 0.7711(15) 0.7500 0.026(3) Uani 1 2 d S
C2 C 0.2500 0.9162(16) 0.7500 0.027(3) Uani 1 2 d S
O1 O 0.1699(5) 1.5509(8) 0.8982(3) 0.0365(17) Uani 1 1 d .
O2 O 0.2007(5) 1.3681(8) 0.8284(3) 0.0393(18) Uani 1 1 d .
C3 C 0.1878(6) 1.4187(11) 0.8828(4) 0.024(2) Uani 1 1 d .
C4 C 0.1963(8) 1.2980(12) 0.9405(5) 0.040(3) Uani 1 1 d .
F11 F 0.2542(7) 1.3450(11) 0.9921(4) 0.099(3) Uani 1 1 d .
F12 F 0.1229(6) 1.2865(11) 0.9619(5) 0.089(3) Uani 1 1 d .
F13 F 0.2188(6) 1.1586(8) 0.9250(4) 0.067(2) Uani 1 1 d .
O3 O 0.0409(5) 1.0937(9) 0.8166(4) 0.050(2) Uani 1 1 d .
O4 O 0.0698(5) 0.8851(9) 0.8841(4) 0.0428(19) Uani 1 1 d .
C5 C 0.0260(7) 0.9951(12) 0.8586(5) 0.035(2) Uani 1 1 d .
C6 C -0.0617(8) 1.0181(15) 0.8815(7) 0.053(3) Uani 1 1 d .
F21 F -0.0504(7) 1.1070(15) 0.9357(5) 0.109(4) Uani 1 1 d .
F22 F -0.1219(5) 1.0845(10) 0.8386(5) 0.077(2) Uani 1 1 d .
F23 F -0.0926(6) 0.8855(12) 0.8992(7) 0.127(5) Uani 1 1 d .
O5 O 0.0119(5) 0.6485(9) 0.7338(4) 0.0456(19) Uani 1 1 d .
O6 O -0.0146(4) 0.8261(9) 0.6521(4) 0.0411(18) Uani 1 1 d .
C7 C -0.0332(7) 0.7367(12) 0.6950(6) 0.036(2) Uani 1 1 d .
C8 C -0.1306(8) 0.7361(14) 0.6986(8) 0.055(3) Uani 1 1 d .
F31 F -0.1790(6) 0.715(2) 0.6424(6) 0.152(6) Uani 1 1 d .
F32 F -0.1534(6) 0.6343(12) 0.7386(6) 0.112(4) Uani 1 1 d .
F33 F -0.1538(7) 0.8708(12) 0.7197(8) 0.133(5) Uani 1 1 d .
O7 O 0.1075(5) 1.3204(8) 0.6960(3) 0.0380(17) Uani 1 1 d .
O8 O 0.0770(5) 1.1391(8) 0.6162(3) 0.0389(18) Uani 1 1 d .
C9 C 0.0824(6) 1.2723(11) 0.6385(4) 0.027(2) Uani 1 1 d .
C10 C 0.0491(8) 1.4003(12) 0.5861(5) 0.042(3) Uani 1 1 d .
F41 F 0.0328(7) 1.3476(9) 0.5251(3) 0.085(3) Uani 1 1 d .
F42 F -0.0254(5) 1.4631(10) 0.5965(4) 0.075(2) Uani 1 1 d .
F43 F 0.1036(5) 1.5182(8) 0.5894(4) 0.071(2) Uani 1 1 d .
N1 N 0.2850(6) 0.6453(10) 0.4057(4) 0.035(2) Uani 1 1 d .
N2 N 0.1014(5) 1.0169(10) 0.4868(4) 0.033(2) Uani 1 1 d .
H2A H 0.0830 1.0633 0.5189 0.039 Uiso 1 1 calc R
H2B H 0.0852 1.0488 0.4463 0.039 Uiso 1 1 calc R
O9 O 0.1800(4) 0.8458(8) 0.5570(3) 0.0331(16) Uani 1 1 d .
C11 C 0.1540(6) 0.8980(11) 0.4994(5) 0.026(2) Uani 1 1 d .
C12 C 0.1827(6) 0.8192(11) 0.4415(4) 0.026(2) Uani 1 1 d .
C13 C 0.2525(7) 0.7211(12) 0.4533(5) 0.034(2) Uani 1 1 d .
H13A H 0.2795 0.7058 0.4974 0.041 Uiso 1 1 calc R
C14 C 0.2430(7) 0.6652(13) 0.3429(5) 0.038(3) Uani 1 1 d .
H14A H 0.2624 0.6114 0.3088 0.045 Uiso 1 1 calc R
C15 C 0.1738(7) 0.7599(14) 0.3270(5) 0.042(3) Uani 1 1 d .
H15A H 0.1472 0.7716 0.2825 0.050 Uiso 1 1 calc R
C16 C 0.1423(7) 0.8391(12) 0.3756(5) 0.037(2) Uani 1 1 d .
H16A H 0.0947 0.9050 0.3647 0.044 Uiso 1 1 calc R
O1W O 0.5278(5) 0.3763(9) 0.4538(4) 0.0430(18) Uani 1 1 d .
H1WA H 0.5645 0.3903 0.4285 0.064 Uiso 1 1 d R
H1WB H 0.5141 0.2801 0.4533 0.064 Uiso 1 1 d R
O2W O 0.4713(6) 0.5935(10) 0.3207(4) 0.060(2) Uani 1 1 d .
H2WA H 0.4916 0.6853 0.3194 0.091 Uiso 1 1 d R
H2WB H 0.4833 0.5220 0.2949 0.091 Uiso 1 1 d R

loop_
_atom_site_aniso_label
_atom_site_aniso_U_11
_atom_site_aniso_U_22
_atom_site_aniso_U_33
_atom_site_aniso_U_23
_atom_site_aniso_U_13
_atom_site_aniso_U_12
Ag1 0.0394(5) 0.0230(4) 0.0420(5) -0.0011(3) 0.0013(3) -0.0109(3)
Ag2 0.0327(4) 0.0340(4) 0.0346(4) 0.0042(3) -0.0036(3) 0.0061(3)
Ag3 0.0471(5) 0.0210(4) 0.0373(4) -0.0011(3) 0.0176(4) 0.0089(3)
Ag4 0.0481(5) 0.0327(5) 0.0423(5) -0.0032(4) 0.0269(4) 0.0008(4)
Ag5 0.0493(6) 0.0555(6) 0.0514(5) -0.0032(5) 0.0145(4) 0.0193(5)
C1 0.034(8) 0.015(7) 0.032(7) 0.000 0.012(6) 0.000
C2 0.016(6) 0.027(8) 0.039(8) 0.000 0.003(6) 0.000
O1 0.051(5) 0.021(4) 0.042(4) -0.002(3) 0.019(4) 0.001(3)
O2 0.065(5) 0.028(4) 0.026(4) -0.007(3) 0.010(3) 0.003(4)
C3 0.030(5) 0.021(5) 0.021(5) 0.004(4) 0.007(4) -0.005(4)
C4 0.059(8) 0.027(6) 0.034(6) -0.002(5) 0.006(5) 0.018(5)
F11 0.158(9) 0.065(6) 0.049(5) 0.009(4) -0.046(5) -0.011(6)
F12 0.107(7) 0.078(6) 0.101(7) 0.044(5) 0.066(6) 0.022(5)
F13 0.108(7) 0.031(4) 0.057(4) 0.004(3) 0.004(4) 0.024(4)
O3 0.052(5) 0.037(5) 0.069(5) 0.022(4) 0.030(4) 0.011(4)
O4 0.049(5) 0.037(4) 0.049(4) 0.007(4) 0.029(4) 0.014(4)
C5 0.032(6) 0.030(6) 0.044(6) 0.007(5) 0.013(5) 0.001(5)
C6 0.048(8) 0.047(7) 0.074(9) 0.014(7) 0.035(7) 0.014(6)
F21 0.096(7) 0.156(11) 0.087(7) -0.028(7) 0.052(6) 0.027(7)
F22 0.050(5) 0.083(6) 0.100(6) 0.025(5) 0.018(4) 0.025(4)
F23 0.077(6) 0.095(8) 0.236(14) 0.088(9) 0.096(8) 0.037(6)
O5 0.036(4) 0.050(5) 0.054(5) 0.013(4) 0.014(4) 0.006(4)
O6 0.030(4) 0.034(4) 0.059(5) 0.014(4) 0.009(4) 0.005(3)
C7 0.033(6) 0.027(6) 0.047(6) -0.002(5) 0.001(5) 0.006(5)
C8 0.037(7) 0.036(7) 0.092(10) 0.010(7) 0.010(7) -0.005(6)
F31 0.042(5) 0.30(2) 0.109(9) 0.017(11) -0.012(6) -0.027(8)
F32 0.055(5) 0.105(8) 0.189(11) 0.070(8) 0.056(6) 0.002(5)
F33 0.098(8) 0.070(7) 0.261(16) -0.003(8) 0.109(10) 0.019(6)
O7 0.050(5) 0.032(4) 0.028(4) -0.002(3) -0.003(3) 0.000(3)
O8 0.064(5) 0.019(4) 0.032(4) -0.006(3) 0.003(3) 0.005(3)
C9 0.030(5) 0.027(5) 0.024(5) -0.003(4) 0.006(4) 0.001(4)
C10 0.073(9) 0.019(5) 0.029(6) 0.003(4) 0.000(5) 0.000(5)
F41 0.177(9) 0.041(4) 0.026(4) 0.002(3) -0.010(4) 0.022(5)
F42 0.069(5) 0.061(5) 0.091(6) 0.020(5) 0.007(5) 0.030(4)
F43 0.092(6) 0.034(4) 0.078(5) 0.029(4) -0.005(4) -0.020(4)
N1 0.038(5) 0.031(5) 0.036(5) 0.005(4) 0.009(4) 0.011(4)
N2 0.037(5) 0.041(5) 0.020(4) -0.003(4) 0.004(4) 0.013(4)
O9 0.038(4) 0.037(4) 0.025(3) -0.003(3) 0.010(3) 0.010(3)
C11 0.020(5) 0.027(5) 0.031(5) -0.001(4) 0.006(4) -0.003(4)
C12 0.028(5) 0.021(5) 0.025(5) 0.005(4) 0.000(4) -0.002(4)
C13 0.045(6) 0.034(6) 0.024(5) 0.003(4) 0.012(4) 0.004(5)
C14 0.042(6) 0.049(7) 0.025(5) -0.013(5) 0.013(5) 0.000(5)
C15 0.044(7) 0.057(7) 0.018(5) -0.001(5) -0.009(4) 0.007(6)
C16 0.043(6) 0.031(6) 0.036(6) 0.000(5) 0.007(5) 0.010(5)
O1W 0.045(5) 0.039(4) 0.051(5) -0.005(4) 0.023(4) -0.004(4)
O2W 0.094(7) 0.036(5) 0.060(5) -0.016(4) 0.038(5) -0.012(5)

loop_
_atom_type_symbol
_atom_type_description
_atom_type_scat_dispersion_real
_atom_type_scat_dispersion_imag
_atom_type_scat_source
C C 0.0033 0.0016 'International Tables Vol C Tables 4.2.6.8 and 6.1.1.4'
H H 0.0000 0.0000 'International Tables Vol C Tables 4.2.6.8 and 6.1.1.4'
N N 0.0061 0.0033 'International Tables Vol C Tables 4.2.6.8 and 6.1.1.4'
O O 0.0106 0.0060 'International Tables Vol C Tables 4.2.6.8 and 6.1.1.4'
F F 0.0171 0.0103 'International Tables Vol C Tables 4.2.6.8 and 6.1.1.4'
Ag Ag -0.8971 1.1015 'International Tables Vol C Tables 4.2.6.8 and 6.1.1.4'

loop_
_geom_angle_atom_site_label_1
_geom_angle_atom_site_label_2
_geom_angle_atom_site_label_3
_geom_angle
_geom_angle_site_symmetry_1
_geom_angle_site_symmetry_3
C1 Ag1 O7 156.4(2) . 1_545
C1 Ag1 O5 111.9(3) . .
O7 Ag1 O5 89.3(3) 1_545 .
C1 Ag1 O2 110.1(2) . 1_545
O7 Ag1 O2 70.6(2) 1_545 1_545
O5 Ag1 O2 108.1(2) . 1_545
C1 Ag1 Ag1 50.8(2) . 2_556
O7 Ag1 Ag1 110.05(18) 1_545 2_556
O5 Ag1 Ag1 159.6(2) . 2_556
O2 Ag1 Ag1 73.94(18) 1_545 2_556
C1 Ag1 Ag4 52.57(8) . 2_556
O7 Ag1 Ag4 146.75(17) 1_545 2_556
O5 Ag1 Ag4 79.6(2) . 2_556
O2 Ag1 Ag4 83.14(15) 1_545 2_556
Ag1 Ag1 Ag4 80.55(3) 2_556 2_556
C1 Ag1 Ag2 54.72(17) . .
O7 Ag1 Ag2 128.55(17) 1_545 .
O5 Ag1 Ag2 71.61(19) . .
O2 Ag1 Ag2 160.35(15) 1_545 .
Ag1 Ag1 Ag2 99.52(3) 2_556 .
Ag4 Ag1 Ag2 77.46(3) 2_556 .
O6 Ag2 O8 86.8(3) . .
O6 Ag2 C2 135.3(2) . .
O8 Ag2 C2 112.9(4) . .
O6 Ag2 O9 112.0(3) . .
O8 Ag2 O9 88.1(2) . .
C2 Ag2 O9 108.59(17) . .
O6 Ag2 C1 122.0(2) . .
O8 Ag2 C1 141.1(3) . .
C2 Ag2 C1 28.3(4) . .
O9 Ag2 C1 102.17(18) . .
O6 Ag2 Ag3 107.3(2) . .
O8 Ag2 Ag3 75.54(16) . .
C2 Ag2 Ag3 47.3(3) . .
O9 Ag2 Ag3 136.27(18) . .
C1 Ag2 Ag3 71.2(2) . .
O6 Ag2 Ag4 147.84(19) . .
O8 Ag2 Ag4 119.5(2) . .
C2 Ag2 Ag4 54.50(13) . .
O9 Ag2 Ag4 55.92(16) . .
C1 Ag2 Ag4 48.09(2) . .
Ag3 Ag2 Ag4 97.61(3) . .
O6 Ag2 Ag1 82.54(18) . .
O8 Ag2 Ag1 167.24(19) . .
C2 Ag2 Ag1 71.0(3) . .
O9 Ag2 Ag1 102.41(16) . .
C1 Ag2 Ag1 44.2(2) . .
Ag3 Ag2 Ag1 100.95(3) . .
Ag4 Ag2 Ag1 72.88(3) . .
C2 Ag3 O3 125.9(3) . .
C2 Ag3 O2 135.5(3) . .
O3 Ag3 O2 90.8(3) . .
C2 Ag3 O7 124.9(2) . .
O3 Ag3 O7 91.0(3) . .
O2 Ag3 O7 71.0(2) . .
C2 Ag3 Ag3 49.8(2) . 2_556
O3 Ag3 Ag3 175.69(19) . 2_556
O2 Ag3 Ag3 92.83(18) . 2_556
O7 Ag3 Ag3 92.30(18) . 2_556
C2 Ag3 Ag2 52.64(8) . .
O3 Ag3 Ag2 98.6(2) . .
O2 Ag3 Ag2 155.64(16) . .
O7 Ag3 Ag2 86.28(16) . .
Ag3 Ag3 Ag2 78.93(3) 2_556 .
C2 Ag3 Ag4 55.3(2) . 2_556
O3 Ag3 Ag4 76.06(18) . 2_556
O2 Ag3 Ag4 126.46(16) . 2_556
O7 Ag3 Ag4 157.58(17) . 2_556
Ag3 Ag3 Ag4 99.90(3) 2_556 2_556
Ag2 Ag3 Ag4 77.79(3) . 2_556
O4 Ag4 O1 89.9(3) 2_556 2_546
O4 Ag4 C1 144.1(3) 2_556 .
O1 Ag4 C1 113.8(3) 2_546 .
O4 Ag4 C2 124.7(3) 2_556 .
O1 Ag4 C2 142.1(3) 2_546 .
C1 Ag4 C2 28.5(4) . .
O4 Ag4 Ag1 119.5(2) 2_556 2_556
O1 Ag4 Ag1 76.67(17) 2_546 2_556
C1 Ag4 Ag1 48.5(2) . 2_556
C2 Ag4 Ag1 72.9(2) . 2_556
O4 Ag4 Ag2 138.2(2) 2_556 .
O1 Ag4 Ag2 116.40(19) 2_546 .
C1 Ag4 Ag2 55.24(12) . .
C2 Ag4 Ag2 48.88(2) . .
Ag1 Ag4 Ag2 98.84(3) 2_556 .
O4 Ag4 Ag3 81.41(19) 2_556 2_556
O1 Ag4 Ag3 170.10(18) 2_546 2_556
C1 Ag4 Ag3 71.9(3) . 2_556
C2 Ag4 Ag3 44.7(3) . 2_556
Ag1 Ag4 Ag3 103.42(3) 2_556 2_556
Ag2 Ag4 Ag3 73.46(3) . 2_556
N1 Ag5 O1W 168.4(3) . .
N1 Ag5 O2W 104.1(3) . .
O1W Ag5 O2W 86.9(3) . .
C2 C1 Ag1 140.8(2) . .
C2 C1 Ag1 140.8(2) . 2_556
Ag1 C1 Ag1 78.5(4) . 2_556
C2 C1 Ag4 85.7(3) . 2_556
Ag1 C1 Ag4 78.96(17) . 2_556
Ag1 C1 Ag4 107.8(3) 2_556 2_556
C2 C1 Ag4 85.7(3) . .
Ag1 C1 Ag4 107.8(3) . .
Ag1 C1 Ag4 78.96(17) 2_556 .
Ag4 C1 Ag4 171.5(6) 2_556 .
C2 C1 Ag2 66.1(3) . 2_556
Ag1 C1 Ag2 141.4(3) . 2_556
Ag1 C1 Ag2 81.08(7) 2_556 2_556
Ag4 C1 Ag2 76.67(12) 2_556 2_556
Ag4 C1 Ag2 99.82(17) . 2_556
C2 C1 Ag2 66.1(3) . .
Ag1 C1 Ag2 81.08(7) . .
Ag1 C1 Ag2 141.4(3) 2_556 .
Ag4 C1 Ag2 99.82(17) 2_556 .
Ag4 C1 Ag2 76.67(12) . .
Ag2 C1 Ag2 132.3(5) 2_556 .
C1 C2 Ag3 139.8(2) . 2_556
C1 C2 Ag3 139.8(2) . .
Ag3 C2 Ag3 80.3(5) 2_556 .
C1 C2 Ag2 85.6(3) . .
Ag3 C2 Ag2 106.8(3) 2_556 .
Ag3 C2 Ag2 80.06(18) . .
C1 C2 Ag2 85.6(3) . 2_556
Ag3 C2 Ag2 80.06(18) 2_556 2_556
Ag3 C2 Ag2 106.8(3) . 2_556
Ag2 C2 Ag2 171.2(6) . 2_556
C1 C2 Ag4 65.7(3) . .
Ag3 C2 Ag4 79.96(7) 2_556 .
Ag3 C2 Ag4 143.4(3) . .
Ag2 C2 Ag4 76.62(13) . .
Ag2 C2 Ag4 99.69(18) 2_556 .
C1 C2 Ag4 65.7(3) . 2_556
Ag3 C2 Ag4 143.4(3) 2_556 2_556
Ag3 C2 Ag4 79.96(7) . 2_556
Ag2 C2 Ag4 99.69(18) . 2_556
Ag2 C2 Ag4 76.62(13) 2_556 2_556
Ag4 C2 Ag4 131.4(5) . 2_556
C3 O1 Ag4 130.4(6) . 2_566
C3 O2 Ag3 131.3(6) . .
C3 O2 Ag1 111.6(6) . 1_565
Ag3 O2 Ag1 105.3(2) . 1_565
O1 C3 O2 129.5(9) . .
O1 C3 C4 114.5(8) . .
O2 C3 C4 116.0(8) . .
F13 C4 F12 107.9(10) . .
F13 C4 F11 107.2(10) . .
F12 C4 F11 106.1(10) . .
F13 C4 C3 114.6(9) . .
F12 C4 C3 110.2(9) . .
F11 C4 C3 110.4(9) . .
C5 O3 Ag3 125.5(7) . .
C5 O4 Ag4 123.6(7) . 2_556
O4 C5 O3 130.1(10) . .
O4 C5 C6 115.7(9) . .
O3 C5 C6 114.2(9) . .
F22 C6 F23 107.7(12) . .
F22 C6 F21 106.2(11) . .
F23 C6 F21 105.5(12) . .
F22 C6 C5 115.6(10) . .
F23 C6 C5 111.6(10) . .
F21 C6 C5 109.6(11) . .
C7 O5 Ag1 128.4(7) . .
C7 O6 Ag2 117.6(7) . .
O5 C7 O6 130.9(10) . .
O5 C7 C8 115.4(10) . .
O6 C7 C8 113.7(10) . .
F31 C8 F32 106.5(13) . .
F31 C8 F33 105.4(14) . .
F32 C8 F33 105.2(13) . .
F31 C8 C7 113.1(12) . .
F32 C8 C7 115.2(11) . .
F33 C8 C7 110.7(10) . .
C9 O7 Ag1 130.3(6) . 1_565
C9 O7 Ag3 113.5(6) . .
Ag1 O7 Ag3 110.9(3) 1_565 .
C9 O8 Ag2 133.6(6) . .
O8 C9 O7 130.5(9) . .
O8 C9 C10 114.4(8) . .
O7 C9 C10 115.1(8) . .
F41 C10 F43 108.9(10) . .
F41 C10 F42 105.5(10) . .
F43 C10 F42 105.3(9) . .
F41 C10 C9 113.1(8) . .
F43 C10 C9 112.0(9) . .
F42 C10 C9 111.6(9) . .
C14 N1 C13 116.3(9) . .
C14 N1 Ag5 118.3(7) . .
C13 N1 Ag5 124.6(7) . .
C11 O9 Ag2 130.2(6) . .
O9 C11 N2 123.2(9) . .
O9 C11 C12 118.9(8) . .
N2 C11 C12 117.9(8) . .
C13 C12 C16 117.0(9) . .
C13 C12 C11 119.2(8) . .
C16 C12 C11 123.8(9) . .
N1 C13 C12 124.8(9) . .
N1 C14 C15 122.6(9) . .
C14 C15 C16 120.6(9) . .
C15 C16 C12 118.6(10) . .

loop_
_geom_bond_atom_site_label_1
_geom_bond_atom_site_label_2
_geom_bond_distance
_geom_bond_site_symmetry_2
Ag1 C1 2.234(10) .
Ag1 O7 2.357(7) 1_545
Ag1 O5 2.398(7) .
Ag1 O2 2.563(7) 1_545
Ag1 Ag1 2.8258(16) 2_556
Ag1 Ag4 2.9284(11) 2_556
Ag1 Ag2 3.1652(11) .
Ag2 O6 2.284(7) .
Ag2 O8 2.356(7) .
Ag2 C2 2.3989(14) .
Ag2 O9 2.437(6) .
Ag2 C1 2.616(5) .
Ag2 Ag3 2.9728(11) .
Ag2 Ag4 3.0980(12) .
Ag3 C2 2.218(10) .
Ag3 O3 2.355(7) .
Ag3 O2 2.436(7) .
Ag3 O7 2.468(7) .
Ag3 Ag3 2.8611(15) 2_556
Ag3 Ag4 3.1042(11) 2_556
Ag4 O4 2.247(7) 2_556
Ag4 O1 2.353(7) 2_546
Ag4 C1 2.3694(12) .
Ag4 C2 2.592(6) .
Ag4 Ag1 2.9284(11) 2_556
Ag4 Ag3 3.1042(11) 2_556
Ag5 N1 2.178(8) .
Ag5 O1W 2.251(8) .
Ag5 O2W 2.498(8) .
C1 C2 1.242(19) .
C1 Ag1 2.234(10) 2_556
C1 Ag4 2.3694(12) 2_556
C1 Ag2 2.616(5) 2_556
C2 Ag3 2.218(10) 2_556
C2 Ag2 2.3989(13) 2_556
C2 Ag4 2.592(6) 2_556
O1 C3 1.220(11) .
O1 Ag4 2.353(7) 2_566
O2 C3 1.241(11) .
O2 Ag1 2.563(7) 1_565
C3 C4 1.551(14) .
C4 F13 1.300(12) .
C4 F12 1.309(14) .
C4 F11 1.319(13) .
O3 C5 1.255(12) .
O4 C5 1.223(12) .
O4 Ag4 2.247(7) 2_556
C5 C6 1.545(15) .
C6 F22 1.294(15) .
C6 F23 1.311(15) .
C6 F21 1.325(17) .
O5 C7 1.220(12) .
O6 C7 1.237(13) .
C7 C8 1.545(16) .
C8 F31 1.266(17) .
C8 F32 1.288(15) .
C8 F33 1.305(16) .
O7 C9 1.234(11) .
O7 Ag1 2.357(7) 1_565
O8 C9 1.224(11) .
C9 C10 1.550(14) .
C10 F41 1.303(12) .
C10 F43 1.317(13) .
C10 F42 1.340(14) .
N1 C14 1.337(13) .
N1 C13 1.343(12) .
N2 C11 1.306(12) .
O9 C11 1.250(11) .
C11 C12 1.498(13) .
C12 C13 1.366(14) .
C12 C16 1.385(13) .
C14 C15 1.347(15) .
C15 C16 1.368(15) .
